data_7157807
loop_
_publ_author_name
'Kar, Abhishek'
'Chakraborty, Baitan'
'Kundal, Sandip'
'Rana, Gopal'
'Jana, Umasish'

_publ_section_title
;
 DDQ/FeCl<sub>3</sub>-mediated tandem oxidative carbon-carbon bond
 formation for the Synthesis of indole-fluorene hybrid molecules.
;
_journal_issue 4
_journal_name_full 'Organic &amp; biomolecular chemistry'
_journal_page_first 906
_journal_page_last 910
_journal_paper_doi 10.1039/d0ob00413h
_journal_volume 19
_journal_year 2021
_chemical_formula_sum 'C28 H21 N O2 S'
_chemical_formula_weight 435.52
_space_group_crystal_system monoclinic
_space_group_IT_number 14
_space_group_name_Hall '-P 2yn'
_space_group_name_H-M_alt 'P 1 21/n 1'
_atom_sites_solution_hydrogens geom
_audit_creation_method SHELXL-2016/6
_cell_angle_alpha 90
_cell_angle_beta 104.39(3)
_cell_angle_gamma 90
_cell_formula_units_Z 4
_cell_length_a 9.7300(20)
_cell_length_b 20.980(4)
_cell_length_c 11.450(2)
_cell_measurement_reflns_used 5170
_cell_measurement_temperature 293(2)
_cell_measurement_theta_max 27.45
_cell_measurement_theta_min 1.941
_cell_volume 2264.0(8)
_computing_cell_refinement 'Bruker SAINT'
_computing_data_collection 'Bruker APEX2'
_computing_data_reduction 'Bruker SAINT, SADABS and XPREP'
_computing_molecular_graphics 'Bruker SHELXTL'
_computing_publication_material 'Bruker SHELXTL'
_computing_structure_refinement 'SHELXL-2016/6 (Sheldrick, 2016)'
_computing_structure_solution 'SHELXS-97 (Sheldrick 2008)'
_diffrn_ambient_temperature 293(2)
_diffrn_measured_fraction_theta_full 1.000
_diffrn_measured_fraction_theta_max 0.999
_diffrn_measurement_device_type 'Bruker APEX-II CCD'
_diffrn_measurement_method '\w scans'
_diffrn_radiation_type MoK\a
_diffrn_radiation_wavelength 0.71073
_diffrn_reflns_av_R_equivalents 0.0669
_diffrn_reflns_av_unetI/netI 0.0750
_diffrn_reflns_Laue_measured_fraction_full 1.000
_diffrn_reflns_Laue_measured_fraction_max 0.999
_diffrn_reflns_limit_h_max 12
_diffrn_reflns_limit_h_min -12
_diffrn_reflns_limit_k_max 27
_diffrn_reflns_limit_k_min -27
_diffrn_reflns_limit_l_max 14
_diffrn_reflns_limit_l_min -13
_diffrn_reflns_number 37120
_diffrn_reflns_point_group_measured_fraction_full 1.000
_diffrn_reflns_point_group_measured_fraction_max 0.999
_diffrn_reflns_theta_full 25.242
_diffrn_reflns_theta_max 27.458
_diffrn_reflns_theta_min 1.941
_diffrn_source X-ray
_exptl_absorpt_coefficient_mu 0.168
_exptl_absorpt_correction_type none
_exptl_crystal_colour yellow
_exptl_crystal_density_diffrn 1.278
_exptl_crystal_description 'Rod Shaped'
_exptl_crystal_F_000 912
_exptl_crystal_size_max 0.4
_exptl_crystal_size_mid 0.25
_exptl_crystal_size_min 0.1
_refine_diff_density_max 0.181
_refine_diff_density_min -0.383
_refine_diff_density_rms 0.047
_refine_ls_extinction_method none
_refine_ls_goodness_of_fit_ref 0.861
_refine_ls_hydrogen_treatment constr
_refine_ls_matrix_type full
_refine_ls_number_parameters 289
_refine_ls_number_reflns 5164
_refine_ls_number_restraints 0
_refine_ls_restrained_S_all 0.861
_refine_ls_R_factor_all 0.1238
_refine_ls_R_factor_gt 0.0543
_refine_ls_shift/su_max 0.000
_refine_ls_shift/su_mean 0.000
_refine_ls_structure_factor_coef Fsqd
_refine_ls_weighting_details 'w=1/[\s^2^(Fo^2^)+(0.1000P)^2^] where P=(Fo^2^+2Fc^2^)/3'
_refine_ls_weighting_scheme calc
_refine_ls_wR_factor_gt 0.1306
_refine_ls_wR_factor_ref 0.1701
_reflns_Friedel_coverage 0.000
_reflns_number_gt 2650
_reflns_number_total 5164
_reflns_threshold_expression 'I > 2\s(I)'
_cod_data_source_file d0ob00413h3.cif
_cod_data_source_block UJ
_cod_depositor_comments 'Adding full bibliography for 7157807.cif.'
_cod_original_sg_symbol_H-M 'P 21/n'
_cod_database_code 7157807
_shelx_shelxl_version_number 2016/6
_shelx_space_group_comment
;
The symmetry employed for this shelxl refinement is uniquely defined
by the following loop, which should always be used as a source of
symmetry information in preference to the above space-group names.
They are only intended as comments.
;
_shelx_estimated_absorpt_t_min 0.6918
_shelx_estimated_absorpt_t_max 0.7456

loop_
_space_group_symop_operation_xyz
'x, y, z'
'-x+1/2, y+1/2, -z+1/2'
'-x, -y, -z'
'x-1/2, -y-1/2, z-1/2'

loop_
_atom_site_label
_atom_site_type_symbol
_atom_site_fract_x
_atom_site_fract_y
_atom_site_fract_z
_atom_site_U_iso_or_equiv
_atom_site_adp_type
_atom_site_occupancy
_atom_site_site_symmetry_order
_atom_site_calc_flag
_atom_site_refinement_flags_posn
_atom_site_refinement_flags_adp
_atom_site_refinement_flags_occupancy
_atom_site_disorder_assembly
_atom_site_disorder_group
S1 S -0.00553(7) 0.11957(3) 0.10677(5) 0.0479(2) Uani 1 1 d . . . . .
N1 N 0.1055(2) 0.11584(9) 0.24190(17) 0.0415(5) Uani 1 1 d . . . . .
O1 O 0.0346(2) 0.07101(8) 0.03510(15) 0.0644(6) Uani 1 1 d . . . . .
C1 C -0.5590(4) 0.0528(2) 0.2221(4) 0.1278(16) Uani 1 1 d . . . . .
H1B H -0.584128 0.009640 0.197824 0.192 Uiso 1 1 calc R U . . .
H1C H -0.546756 0.056671 0.307566 0.192 Uiso 1 1 calc R U . . .
H1D H -0.633128 0.080962 0.181111 0.192 Uiso 1 1 calc R U . . .
O2 O -0.0057(2) 0.18484(8) 0.07207(14) 0.0592(5) Uani 1 1 d . . . . .
C2 C -0.4233(3) 0.06998(17) 0.1903(3) 0.0735(9) Uani 1 1 d . . . . .
C3 C -0.3529(4) 0.02549(15) 0.1367(3) 0.0777(9) Uani 1 1 d . . . . .
H3A H -0.391416 -0.015032 0.119712 0.093 Uiso 1 1 calc R U . . .
C4 C 0.5757(4) 0.13978(16) 0.7362(4) 0.0804(10) Uani 1 1 d . . . . .
H4A H 0.666685 0.128475 0.731828 0.096 Uiso 1 1 calc R U . . .
C5 C 0.5419(4) 0.13904(15) 0.8453(4) 0.0803(10) Uani 1 1 d . . . . .
H5A H 0.610850 0.127463 0.913948 0.096 Uiso 1 1 calc R U . . .
C6 C -0.1226(3) 0.22721(13) 0.6493(3) 0.0641(8) Uani 1 1 d . . . . .
H6A H -0.216906 0.239647 0.622097 0.077 Uiso 1 1 calc R U . . .
C7 C 0.1779(3) -0.02815(14) 0.4951(3) 0.0696(9) Uani 1 1 d . . . . .
H7A H 0.196296 -0.059037 0.555255 0.083 Uiso 1 1 calc R U . . .
C8 C -0.0657(4) 0.21714(14) 0.7702(3) 0.0709(9) Uani 1 1 d . . . . .
H8A H -0.122256 0.223014 0.823977 0.085 Uiso 1 1 calc R U . . .
C9 C 0.4764(3) 0.15708(13) 0.6327(3) 0.0646(8) Uani 1 1 d . . . . .
H9A H 0.499813 0.157748 0.558780 0.078 Uiso 1 1 calc R U . . .
C10 C -0.3626(3) 0.12983(15) 0.2154(3) 0.0684(9) Uani 1 1 d . . . . .
H10A H -0.408398 0.160240 0.251293 0.082 Uiso 1 1 calc R U . . .
C11 C 0.0734(4) 0.19853(13) 0.8135(2) 0.0610(8) Uani 1 1 d . . . . .
H11A H 0.110419 0.191164 0.895388 0.073 Uiso 1 1 calc R U . . .
C12 C -0.0399(3) 0.21888(12) 0.5677(2) 0.0546(7) Uani 1 1 d . . . . .
H12A H -0.078641 0.224780 0.485627 0.066 Uiso 1 1 calc R U . . .
C13 C -0.2272(3) 0.04005(13) 0.1082(3) 0.0592(7) Uani 1 1 d . . . . .
H13A H -0.181810 0.009813 0.071661 0.071 Uiso 1 1 calc R U . . .
C14 C 0.4081(4) 0.15507(13) 0.8556(3) 0.0675(9) Uani 1 1 d . . . . .
H14A H 0.385987 0.154265 0.930092 0.081 Uiso 1 1 calc R U . . .
C15 C 0.1057(3) -0.00314(12) 0.2840(2) 0.0522(7) Uani 1 1 d . . . . .
H15A H 0.076252 -0.015807 0.203825 0.063 Uiso 1 1 calc R U . . .
C16 C 0.3065(3) 0.17259(11) 0.7510(2) 0.0490(7) Uani 1 1 d . . . . .
C17 C 0.1314(3) -0.04678(13) 0.3760(3) 0.0630(8) Uani 1 1 d . . . . .
H17A H 0.117162 -0.089862 0.357936 0.076 Uiso 1 1 calc R U . . .
C18 C 0.1977(3) 0.03514(14) 0.5267(3) 0.0615(8) Uani 1 1 d . . . . .
H18A H 0.228737 0.047098 0.607131 0.074 Uiso 1 1 calc R U . . .
C19 C 0.1576(3) 0.19095(11) 0.7321(2) 0.0471(6) Uani 1 1 d . . . . .
C20 C -0.2372(3) 0.14532(13) 0.1888(2) 0.0540(7) Uani 1 1 d . . . . .
H20A H -0.197862 0.185628 0.206782 0.065 Uiso 1 1 calc R U . . .
C21 C 0.1012(3) 0.20166(11) 0.6101(2) 0.0442(6) Uani 1 1 d . . . . .
C22 C -0.1693(3) 0.09999(12) 0.1344(2) 0.0449(6) Uani 1 1 d . . . . .
C23 C 0.3418(3) 0.17337(12) 0.6406(2) 0.0489(7) Uani 1 1 d . . . . .
C24 C 0.1254(2) 0.06059(12) 0.3154(2) 0.0420(6) Uani 1 1 d . . . . .
C25 C 0.1335(3) 0.16902(12) 0.3197(2) 0.0431(6) Uani 1 1 d . . . . .
H25A H 0.124430 0.211283 0.294389 0.052 Uiso 1 1 calc R U . . .
C26 C 0.1701(3) 0.08103(11) 0.4355(2) 0.0427(6) Uani 1 1 d . . . . .
C27 C 0.1748(3) 0.15030(11) 0.4345(2) 0.0418(6) Uani 1 1 d . . . . .
C28 C 0.2147(3) 0.19410(12) 0.5416(2) 0.0453(6) Uani 1 1 d . . . . .
H28A H 0.235100 0.236251 0.513059 0.054 Uiso 1 1 calc R U . . .

loop_
_atom_site_aniso_label
_atom_site_aniso_U_11
_atom_site_aniso_U_22
_atom_site_aniso_U_33
_atom_site_aniso_U_23
_atom_site_aniso_U_13
_atom_site_aniso_U_12
S1 0.0620(5) 0.0485(4) 0.0352(3) -0.0023(3) 0.0159(3) -0.0014(3)
N1 0.0476(13) 0.0399(12) 0.0381(11) -0.0027(9) 0.0129(10) -0.0034(9)
O1 0.0875(15) 0.0615(13) 0.0513(11) -0.0188(9) 0.0307(10) -0.0009(10)
C1 0.070(3) 0.118(3) 0.210(5) 0.006(3) 0.060(3) -0.006(2)
O2 0.0909(15) 0.0470(11) 0.0424(10) 0.0080(8) 0.0218(10) -0.0040(10)
C2 0.0463(19) 0.072(2) 0.103(3) 0.0125(19) 0.0194(18) 0.0045(17)
C3 0.057(2) 0.059(2) 0.112(3) -0.0055(19) 0.010(2) -0.0095(17)
C4 0.051(2) 0.078(2) 0.103(3) -0.012(2) 0.002(2) -0.0022(17)
C5 0.072(3) 0.060(2) 0.088(3) -0.0004(19) -0.019(2) 0.0020(18)
C6 0.059(2) 0.0555(19) 0.082(2) 0.0034(16) 0.0261(18) 0.0063(14)
C7 0.082(2) 0.0486(19) 0.072(2) 0.0148(16) 0.0078(17) 0.0010(16)
C8 0.083(3) 0.066(2) 0.077(2) -0.0011(17) 0.0441(19) -0.0016(18)
C9 0.052(2) 0.065(2) 0.077(2) -0.0097(16) 0.0184(17) -0.0090(15)
C10 0.063(2) 0.062(2) 0.084(2) 0.0007(16) 0.0244(18) 0.0125(16)
C11 0.084(2) 0.0574(19) 0.0479(16) 0.0027(13) 0.0283(16) -0.0037(16)
C12 0.066(2) 0.0452(16) 0.0528(16) 0.0051(13) 0.0143(15) 0.0012(14)
C13 0.0542(19) 0.0484(18) 0.0708(19) -0.0106(14) 0.0078(15) -0.0007(14)
C14 0.094(3) 0.0492(18) 0.0494(17) -0.0001(13) -0.0008(17) -0.0008(17)
C15 0.0562(18) 0.0418(16) 0.0588(16) -0.0075(13) 0.0145(14) 0.0013(13)
C16 0.0631(19) 0.0384(15) 0.0428(14) -0.0027(11) 0.0077(13) -0.0048(13)
C17 0.069(2) 0.0393(17) 0.079(2) -0.0018(15) 0.0138(17) 0.0022(14)
C18 0.075(2) 0.055(2) 0.0515(16) 0.0085(14) 0.0086(14) -0.0015(15)
C19 0.0622(19) 0.0387(15) 0.0412(14) -0.0004(11) 0.0144(13) -0.0027(13)
C20 0.0568(19) 0.0440(16) 0.0597(17) 0.0034(13) 0.0118(14) 0.0042(14)
C21 0.0536(18) 0.0365(14) 0.0430(14) 0.0020(11) 0.0132(13) 0.0010(12)
C22 0.0483(17) 0.0424(15) 0.0408(13) 0.0009(11) 0.0051(12) 0.0065(12)
C23 0.0507(18) 0.0462(16) 0.0478(15) -0.0061(12) 0.0085(13) -0.0086(13)
C24 0.0385(15) 0.0440(16) 0.0450(14) -0.0003(11) 0.0135(11) 0.0025(11)
C25 0.0525(17) 0.0392(14) 0.0399(13) -0.0038(11) 0.0160(12) -0.0054(12)
C26 0.0408(15) 0.0431(15) 0.0449(14) 0.0030(12) 0.0119(12) -0.0025(12)
C27 0.0450(15) 0.0407(15) 0.0418(14) -0.0017(11) 0.0146(12) -0.0049(12)
C28 0.0547(17) 0.0437(15) 0.0390(13) -0.0007(11) 0.0144(12) -0.0077(12)

loop_
_atom_type_symbol
_atom_type_description
_atom_type_scat_dispersion_real
_atom_type_scat_dispersion_imag
_atom_type_scat_source
C C 0.0033 0.0016 'International Tables Vol C Tables 4.2.6.8 and 6.1.1.4'
H H 0.0000 0.0000 'International Tables Vol C Tables 4.2.6.8 and 6.1.1.4'
N N 0.0061 0.0033 'International Tables Vol C Tables 4.2.6.8 and 6.1.1.4'
O O 0.0106 0.0060 'International Tables Vol C Tables 4.2.6.8 and 6.1.1.4'
S S 0.1246 0.1234 'International Tables Vol C Tables 4.2.6.8 and 6.1.1.4'

loop_
_geom_angle_atom_site_label_1
_geom_angle_atom_site_label_2
_geom_angle_atom_site_label_3
_geom_angle
_geom_angle_site_symmetry_1
_geom_angle_site_symmetry_3
_geom_angle_publ_flag
O1 S1 O2 120.57(11) . . ?
O1 S1 N1 107.26(11) . . ?
O2 S1 N1 105.14(10) . . ?
O1 S1 C22 109.21(12) . . ?
O2 S1 C22 109.77(11) . . ?
N1 S1 C22 103.44(11) . . ?
C25 N1 C24 107.19(19) . . ?
C25 N1 S1 122.11(16) . . ?
C24 N1 S1 123.73(16) . . ?
C10 C2 C3 118.0(3) . . ?
C10 C2 C1 121.5(3) . . ?
C3 C2 C1 120.5(3) . . ?
C13 C3 C2 121.4(3) . . ?
C5 C4 C9 120.8(3) . . ?
C4 C5 C14 121.5(3) . . ?
C8 C6 C12 120.2(3) . . ?
C18 C7 C17 121.4(3) . . ?
C6 C8 C11 121.4(3) . . ?
C23 C9 C4 118.9(3) . . ?
C20 C10 C2 121.7(3) . . ?
C8 C11 C19 118.7(3) . . ?
C21 C12 C6 119.1(3) . . ?
C3 C13 C22 119.4(3) . . ?
C5 C14 C16 118.2(3) . . ?
C17 C15 C24 117.3(3) . . ?
C23 C16 C14 119.9(3) . . ?
C23 C16 C19 108.8(2) . . ?
C14 C16 C19 131.3(3) . . ?
C15 C17 C7 121.5(3) . . ?
C7 C18 C26 118.7(3) . . ?
C21 C19 C11 120.3(3) . . ?
C21 C19 C16 108.8(2) . . ?
C11 C19 C16 131.0(2) . . ?
C10 C20 C22 119.1(3) . . ?
C12 C21 C19 120.3(2) . . ?
C12 C21 C28 129.3(2) . . ?
C19 C21 C28 110.4(2) . . ?
C13 C22 C20 120.4(3) . . ?
C13 C22 S1 121.1(2) . . ?
C20 C22 S1 118.4(2) . . ?
C9 C23 C16 120.7(3) . . ?
C9 C23 C28 129.2(2) . . ?
C16 C23 C28 110.0(2) . . ?
C15 C24 C26 122.6(2) . . ?
C15 C24 N1 130.2(2) . . ?
C26 C24 N1 107.2(2) . . ?
C27 C25 N1 110.6(2) . . ?
C18 C26 C24 118.5(2) . . ?
C18 C26 C27 133.9(2) . . ?
C24 C26 C27 107.5(2) . . ?
C25 C27 C26 107.4(2) . . ?
C25 C27 C28 125.2(2) . . ?
C26 C27 C28 127.4(2) . . ?
C27 C28 C21 114.4(2) . . ?
C27 C28 C23 115.5(2) . . ?
C21 C28 C23 101.92(19) . . ?

loop_
_geom_bond_atom_site_label_1
_geom_bond_atom_site_label_2
_geom_bond_distance
_geom_bond_site_symmetry_2
_geom_bond_publ_flag
S1 O1 1.4222(17) . ?
S1 O2 1.4258(17) . ?
S1 N1 1.654(2) . ?
S1 C22 1.748(3) . ?
N1 C25 1.411(3) . ?
N1 C24 1.417(3) . ?
C1 C2 1.499(4) . ?
C2 C10 1.387(4) . ?
C2 C3 1.388(4) . ?
C3 C13 1.376(4) . ?
C4 C5 1.368(5) . ?
C4 C9 1.379(4) . ?
C5 C14 1.378(4) . ?
C6 C8 1.373(4) . ?
C6 C12 1.388(4) . ?
C7 C18 1.377(4) . ?
C7 C17 1.382(4) . ?
C8 C11 1.377(4) . ?
C9 C23 1.378(4) . ?
C10 C20 1.369(4) . ?
C11 C19 1.395(4) . ?
C12 C21 1.385(3) . ?
C13 C22 1.380(4) . ?
C14 C16 1.400(4) . ?
C15 C17 1.371(4) . ?
C15 C24 1.386(3) . ?
C16 C23 1.390(3) . ?
C16 C19 1.462(4) . ?
C18 C26 1.396(3) . ?
C19 C21 1.386(3) . ?
C20 C22 1.390(4) . ?
C21 C28 1.513(3) . ?
C23 C28 1.519(3) . ?
C24 C26 1.402(3) . ?
C25 C27 1.335(3) . ?
C26 C27 1.454(3) . ?
C27 C28 1.504(3) . ?
